data_4128400
loop_
_publ_author_name
'Ozols, Kristers'
'Jang, Yun-Suk'
'Cramer, Nicolai'

_publ_section_title
;
 Chiral Cyclopentadienyl Cobalt(III) Complexes Enable Highly
 Enantioselective 3d-Metal-Catalyzed C-H Functionalizations.
;
_journal_issue 14
_journal_name_full 'Journal of the American Chemical Society'
_journal_page_first 5675
_journal_page_last 5680
_journal_paper_doi 10.1021/jacs.9b02569
_journal_volume 141
_journal_year 2019
_chemical_formula_moiety 'C30 H23 Co I2 O3, [C7H8]'
_chemical_formula_sum 'C30 H23 Co I2 O3'
_chemical_formula_weight 744.21
_space_group_crystal_system monoclinic
_space_group_IT_number 4
_space_group_name_Hall 'P 2yb'
_space_group_name_H-M_alt 'P 1 21 1'
_atom_sites_solution_hydrogens geom
_atom_sites_solution_primary dual
_atom_sites_solution_secondary difmap
_audit_creation_date 2019-02-15
_audit_creation_method
;
Olex2 1.2
(compiled 2018.05.29 svn.r3508 for OlexSys, GUI svn.r5506)
;
_cell_angle_alpha 90
_cell_angle_beta 98.255(4)
_cell_angle_gamma 90
_cell_formula_units_Z 2
_cell_length_a 14.8651(5)
_cell_length_b 7.3449(3)
_cell_length_c 15.0607(6)
_cell_measurement_reflns_used 4524
_cell_measurement_temperature 140.00(10)
_cell_measurement_theta_max 27.4430
_cell_measurement_theta_min 3.8810
_cell_volume 1627.33(11)
_computing_cell_refinement 'CrysAlisPro 1.171.38.41 (Rigaku OD, 2015)'
_computing_data_collection 'CrysAlisPro 1.171.38.41 (Rigaku OD, 2015)'
_computing_data_reduction 'CrysAlisPro 1.171.38.41 (Rigaku OD, 2015)'
_computing_molecular_graphics 'Olex2 (Dolomanov et al., 2009)'
_computing_publication_material 'Olex2 (Dolomanov et al., 2009)'
_computing_structure_refinement 'ShelXL (Sheldrick, 2015)'
_computing_structure_solution 'ShelXT (Sheldrick, 2015)'
_diffrn_ambient_environment N~2~
_diffrn_ambient_temperature 140.00(10)
_diffrn_detector 'CCD plate'
_diffrn_detector_area_resol_mean 10.2665
_diffrn_detector_type Atlas
_diffrn_measured_fraction_theta_full 0.996
_diffrn_measured_fraction_theta_max 0.880
_diffrn_measurement_details
;
List of Runs (angles in degrees, time in seconds):

  # Type    Start    End  Width  t~exp~   \w     \q     \k     \f   Frames
--------------------------------------------------------------------------
  1  \w    -20.00   5.00   1.00    9.15    --   -9.84 -99.00 -30.00   25
  2  \w    -90.00   9.00   1.00    9.15    --   -9.84 -19.00 150.00   99
  3  \w    -71.00  13.00   1.00    9.15    --   -9.84 -37.00  60.00   84
;
_diffrn_measurement_device 'four-circle diffractometer'
_diffrn_measurement_device_type 'SuperNova, Dual, Cu at zero, Atlas'
_diffrn_measurement_method '\w scans'
_diffrn_orient_matrix_type 'CrysAlisPro convention (1999,Acta A55,543-557)'
_diffrn_orient_matrix_UB_11 0.0285207000
_diffrn_orient_matrix_UB_12 0.0007038000
_diffrn_orient_matrix_UB_13 -0.0339229000
_diffrn_orient_matrix_UB_21 -0.0383108000
_diffrn_orient_matrix_UB_22 -0.0152864000
_diffrn_orient_matrix_UB_23 -0.0330325000
_diffrn_orient_matrix_UB_31 -0.0063373000
_diffrn_orient_matrix_UB_32 0.0953655000
_diffrn_orient_matrix_UB_33 -0.0050619000
_diffrn_radiation_monochromator mirror
_diffrn_radiation_probe x-ray
_diffrn_radiation_type MoK\a
_diffrn_radiation_wavelength 0.71073
_diffrn_reflns_av_R_equivalents 0.0282
_diffrn_reflns_av_unetI/netI 0.0554
_diffrn_reflns_Laue_measured_fraction_full 0.996
_diffrn_reflns_Laue_measured_fraction_max 0.880
_diffrn_reflns_limit_h_max 20
_diffrn_reflns_limit_h_min -13
_diffrn_reflns_limit_k_max 6
_diffrn_reflns_limit_k_min -9
_diffrn_reflns_limit_l_max 17
_diffrn_reflns_limit_l_min -20
_diffrn_reflns_number 9713
_diffrn_reflns_point_group_measured_fraction_full 0.881
_diffrn_reflns_point_group_measured_fraction_max 0.719
_diffrn_reflns_theta_full 25.242
_diffrn_reflns_theta_max 29.429
_diffrn_reflns_theta_min 3.307
_diffrn_source 'micro-focus sealed X-ray tube'
_diffrn_source_type 'SuperNova (Mo) X-ray Source'
_exptl_absorpt_coefficient_mu 2.449
_exptl_absorpt_correction_T_max 0.817
_exptl_absorpt_correction_T_min 0.635
_exptl_absorpt_correction_type analytical
_exptl_absorpt_process_details
;
CrysAlisPro 1.171.38.41 (Rigaku Oxford Diffraction, 2015).
 Analytical numeric absorption correction using a multifaceted crystal
 model based on expressions derived by R.C. Clark & J.S. Reid.
 (Clark, R. C. & Reid, J. S. (1995). Acta Cryst. A51, 887-897).
 Empirical absorption correction using spherical harmonics
 as implemented in SCALE3 ABSPACK scaling algorithm
;
_exptl_crystal_colour 'metallic intense black'
_exptl_crystal_density_diffrn 1.519
_exptl_crystal_description prism
_exptl_crystal_F_000 720
_exptl_crystal_size_max 0.417
_exptl_crystal_size_mid 0.149
_exptl_crystal_size_min 0.113
_platon_squeeze_details
;
TITL shelx            P 21         R = 0.06
CELL   14.8651    7.3449   15.0607     90.00     98.25     90.00
SPGR P21
# Solvent Accessible Volume =       424
# Electrons Found in S.A.V. =       134
# Note: Atoms in Void are Labelled as Cxxx and Qxxx for all Others
C101 0.973 0.120 0.520 !       7.59 eA-3
C102 0.033 0.560 0.402 !       6.37 eA-3
C103 0.156 0.444 0.432 !       6.06 eA-3
C104 0.904 0.122 0.430 !       5.85 eA-3
C105 0.107 0.476 0.383 !       5.26 eA-3
C106 0.829 1.003 0.459 !       4.71 eA-3
C107 0.969 0.574 0.318 !       3.83 eA-3
C108 0.066 1.016 0.643 !       1.75 eA-3
C109 0.086 0.574 0.503 !       1.63 eA-3
C110 0.074 0.185 0.649 !       1.54 eA-3
C111 0.069 0.618 0.636 !       1.47 eA-3
C112 0.892 0.190 0.375 !       1.45 eA-3
C113 0.017 0.683 0.542 !       1.43 eA-3
Q114 0.152 0.322 0.410 !       1.42 eA-3
C115 0.013 0.932 0.708 !       1.42 eA-3
C116 0.018 0.175 0.720 !       1.40 eA-3
C117 0.047 0.396 0.426 !       1.36 eA-3
Q118 0.086 0.724 0.496 !       1.36 eA-3
C119 0.182 0.575 0.658 !       1.35 eA-3
C120 0.975 0.601 0.443 !       1.31 eA-3
Q121 0.089 0.660 0.448 !       1.31 eA-3
C122 0.980 0.754 0.492 !       1.28 eA-3
C123 0.128 0.736 0.602 !       1.24 eA-3
C124 0.967 0.527 0.481 !       1.24 eA-3
Q125 0.215 0.435 0.660 !       1.23 eA-3
C126 0.060 0.299 0.746 !       1.20 eA-3
C127 0.998 0.690 0.400 !       1.17 eA-3
Q128 0.873 0.704 0.281 !       1.16 eA-3
Q129 0.060 0.166 0.796 !       1.15 eA-3
Q130 0.140 0.558 0.424 !       1.14 eA-3
C131 0.860 0.103 0.361 !       1.13 eA-3
Q132 0.752 0.927 0.561 !       1.11 eA-3
Q133 0.958 0.282 0.667 !       1.11 eA-3
C134 0.937 0.914 0.674 !       1.11 eA-3
C135 0.857 0.670 0.439 !       1.11 eA-3
C136 0.867 0.852 0.510 !       1.11 eA-3
C137 0.935 0.514 0.287 !       1.11 eA-3
C138 0.921 0.723 0.409 !       1.10 eA-3
C139 0.079 0.458 0.556 !       1.09 eA-3
Q140 0.202 0.265 0.501 !       1.06 eA-3
C141 0.857 0.499 0.362 !       1.05 eA-3
Q142 0.069 0.779 0.436 !       1.02 eA-3
C143 0.969 0.731 0.356 !       1.01 eA-3
Q144 0.795 0.016 0.545 !       0.99 eA-3
Q145 0.926 0.248 0.308 !       0.98 eA-3
C146 0.839 0.187 0.434 !       0.98 eA-3
Q147 0.280 0.650 0.606 !       0.97 eA-3
Q148 0.300 0.493 0.622 !       0.97 eA-3
C149 0.063 0.868 0.610 !       0.96 eA-3
C150 0.187 0.302 0.549 !       0.95 eA-3
Q151 0.120 0.955 0.801 !       0.93 eA-3
C152 0.902 0.280 0.420 !       0.93 eA-3
Q153 0.969 0.213 0.341 !       0.93 eA-3
C154 0.981 0.596 0.172 !       0.92 eA-3
Q155 0.937 0.333 0.823 !       0.92 eA-3
Q156 0.887 0.690 0.534 !       0.92 eA-3
C157 0.078 0.761 0.560 !       0.91 eA-3
C158 0.874 0.662 0.375 !       0.90 eA-3
Q159 0.172 0.653 0.463 !       0.90 eA-3
C160 0.921 0.838 0.433 !       0.89 eA-3
C161 0.060 0.710 0.607 !       0.89 eA-3
Q162 0.910 0.766 0.594 !       0.88 eA-3
Q163 0.123 0.309 0.346 !       0.88 eA-3
Q164 0.209 0.635 0.531 !       0.88 eA-3
C165 0.124 0.963 0.702 !       0.88 eA-3
Q166 0.859 0.019 0.668 !       0.88 eA-3
Q167 0.703 0.915 0.420 !       0.87 eA-3
C168 0.954 0.630 0.505 !       0.87 eA-3
Q169 0.043 0.153 0.432 !       0.86 eA-3
C170 0.225 0.657 0.716 !       0.86 eA-3
Q171 0.141 0.053 0.754 !       0.86 eA-3
C172 0.076 0.541 0.311 !       0.85 eA-3
Q173 0.781 0.570 0.330 !       0.85 eA-3
Q174 0.279 0.189 0.449 !       0.84 eA-3
Q175 0.063 0.962 0.833 !       0.84 eA-3
Q176 0.208 0.778 0.689 !       0.84 eA-3
C177 0.878 0.862 0.331 !       0.84 eA-3
Q178 0.922 0.110 0.618 !       0.84 eA-3
Q179 0.093 0.264 0.345 !       0.83 eA-3
Q180 0.967 0.091 0.859 !       0.83 eA-3
Q181 0.799 0.282 0.400 !       0.82 eA-3
C182 0.029 0.028 0.765 !       0.82 eA-3
Q183 0.310 0.491 0.705 !       0.81 eA-3
Q184 0.043 0.714 0.378 !       0.81 eA-3
C185 0.081 0.797 0.659 !       0.80 eA-3
C186 0.029 0.517 0.577 !       0.80 eA-3
Q187 0.917 0.633 0.253 !       0.80 eA-3
C188 0.905 0.569 0.426 !       0.79 eA-3
Q189 0.942 0.414 0.233 !       0.79 eA-3
Q190 0.233 0.431 0.359 !       0.79 eA-3
C191 0.124 0.911 0.675 !       0.79 eA-3
Q192 0.104 0.204 0.765 !       0.79 eA-3
C193 0.956 0.864 0.347 !       0.79 eA-3
Q194 0.211 0.381 0.404 !       0.78 eA-3
Q195 0.767 0.945 0.640 !       0.78 eA-3
Q196 0.818 0.886 0.657 !       0.77 eA-3
Q197 0.163 0.748 0.500 !       0.77 eA-3
Q198 0.036 0.780 0.392 !       0.77 eA-3
Q199 0.999 0.410 0.578 !       0.77 eA-3
;
_refine_diff_density_max 0.676
_refine_diff_density_min -0.761
_refine_diff_density_rms 0.095
_refine_ls_abs_structure_details
;
 Flack x determined using 1787 quotients [(I+)-(I-)]/[(I+)+(I-)]
 (Parsons, Flack and Wagner, Acta Cryst. B69 (2013) 249-259).
;
_refine_ls_abs_structure_Flack -0.027(17)
_refine_ls_extinction_method none
_refine_ls_goodness_of_fit_ref 0.984
_refine_ls_hydrogen_treatment constr
_refine_ls_matrix_type full
_refine_ls_number_parameters 327
_refine_ls_number_reflns 6465
_refine_ls_number_restraints 1
_refine_ls_restrained_S_all 0.984
_refine_ls_R_factor_all 0.0415
_refine_ls_R_factor_gt 0.0314
_refine_ls_shift/su_max 0.001
_refine_ls_shift/su_mean 0.000
_refine_ls_structure_factor_coef Fsqd
_refine_ls_weighting_details 'w=1/[\s^2^(Fo^2^)+(0.0196P)^2^] where P=(Fo^2^+2Fc^2^)/3'
_refine_ls_weighting_scheme calc
_refine_ls_wR_factor_gt 0.0557
_refine_ls_wR_factor_ref 0.0602
_reflns_Friedel_coverage 0.521
_reflns_Friedel_fraction_full 0.745
_reflns_Friedel_fraction_max 0.532
_reflns_number_gt 5659
_reflns_number_total 6465
_reflns_threshold_expression 'I > 2\s(I)'
_cod_data_source_file ja9b02569_si_003.cif
_cod_data_source_block XSJ-174_sq
_cod_depositor_comments
;
The following automatic conversions were performed:

data item '_exptl_absorpt_correction_type' value 'Analytical' was
changed to 'analytical' in accordance with the
/home/data/users/saulius/crontab/automatic-downloads/current/ACS/lib/dictionaries/cif_core.dic
dictionary named 'cif_core.dic' version 2.4.2 last updated on
2011-04-26.

Automatic conversion script
Id: cif_fix_values 6909 2019-04-08 15:41:33Z antanas 
;
_cod_database_code 4128400
_shelx_shelxl_version_number 2018/3
_audit_contact_author 'Farzaneh Fadaei Tirani'
_chemical_oxdiff_formula 'C30 H23 O3 Co1 I2'
_shelx_space_group_comment
;
The symmetry employed for this shelxl refinement is uniquely defined
by the following loop, which should always be used as a source of
symmetry information in preference to the above space-group names.
They are only intended as comments.
;
_reflns_odcompleteness_completeness 99.64
_reflns_odcompleteness_iscentric 1
_reflns_odcompleteness_theta 26.32
_olex2_refinement_description
;
1. Fixed Uiso
 At 1.2 times of:
  All C(H) groups, All C(H,H) groups
 At 1.5 times of:
  All C(H,H,H) groups
2.a Secondary CH2 refined with riding coordinates:
 C6(H6A,H6B), C27(H27A,H27B)
2.b Aromatic/amide H refined with riding coordinates:
 C3(H3), C4(H4), C5(H5), C9(H9), C11(H11), C12(H12), C13(H13), C14(H14),
 C19(H19), C20(H20), C21(H21), C22(H22), C24(H24)
2.c Idealised Me refined as rotating group:
 C28(H28A,H28B,H28C), C29(H29A,H29B,H29C)
;
_platon_squeeze_void_probe_radius 1.20
_olex2_submission_special_instructions 'No special instructions were received'
_oxdiff_exptl_absorpt_empirical_details
;
Empirical correction (ABSPACK) includes:
- Absorption correction using spherical harmonics
- Frame scaling
;
_oxdiff_exptl_absorpt_empirical_full_max 1.562
_oxdiff_exptl_absorpt_empirical_full_min 0.737

loop_
_space_group_symop_operation_xyz
'x, y, z'
'-x, y+1/2, -z'

loop_
_atom_site_label
_atom_site_type_symbol
_atom_site_fract_x
_atom_site_fract_y
_atom_site_fract_z
_atom_site_U_iso_or_equiv
_atom_site_adp_type
_atom_site_occupancy
_atom_site_site_symmetry_order
_atom_site_calc_flag
_atom_site_refinement_flags_posn
I1 I 0.53323(2) 0.84309(4) 0.33092(2) 0.02443(9) Uani 1 1 d .
I2 I 0.61854(2) 0.36414(6) 0.37677(3) 0.03670(12) Uani 1 1 d .
Co1 Co 0.46633(5) 0.51971(9) 0.31729(5) 0.01792(17) Uani 1 1 d .
O1 O 0.3671(3) 0.8017(5) 0.1083(3) 0.0216(9) Uani 1 1 d .
O2 O 0.2323(2) 0.0131(5) 0.3434(3) 0.0237(9) Uani 1 1 d .
O3 O 0.5177(3) 0.4720(6) 0.1394(3) 0.0401(12) Uani 1 1 d .
C1 C 0.3247(4) 0.5303(8) 0.2855(4) 0.0187(12) Uani 1 1 d .
C2 C 0.3536(3) 0.3440(8) 0.2993(3) 0.0169(10) Uani 1 1 d .
C3 C 0.4002(3) 0.3325(9) 0.3873(4) 0.0239(12) Uani 1 1 d .
H3 H 0.426425 0.224586 0.414490 0.029 Uiso 1 1 calc R
C4 C 0.4024(4) 0.5040(8) 0.4290(4) 0.0239(13) Uani 1 1 d .
H4 H 0.430923 0.532693 0.487925 0.029 Uiso 1 1 calc R
C5 C 0.3538(4) 0.6267(7) 0.3663(4) 0.0210(13) Uani 1 1 d .
H5 H 0.342663 0.751724 0.376802 0.025 Uiso 1 1 calc R
C6 C 0.2617(4) 0.6077(7) 0.2065(4) 0.0180(12) Uani 1 1 d .
H6A H 0.198427 0.579232 0.214949 0.022 Uiso 1 1 calc R
H6B H 0.268121 0.741905 0.207834 0.022 Uiso 1 1 calc R
C7 C 0.2761(3) 0.5421(7) 0.1151(4) 0.0178(12) Uani 1 1 d .
C8 C 0.3307(4) 0.6511(7) 0.0644(4) 0.0170(12) Uani 1 1 d .
C9 C 0.3420(4) 0.6030(7) -0.0209(4) 0.0174(12) Uani 1 1 d .
H9 H 0.375874 0.679257 -0.054776 0.021 Uiso 1 1 calc R
C10 C 0.3030(4) 0.4386(7) -0.0592(4) 0.0221(13) Uani 1 1 d .
C11 C 0.3129(4) 0.3871(8) -0.1486(4) 0.0265(14) Uani 1 1 d .
H11 H 0.344439 0.465608 -0.183688 0.032 Uiso 1 1 calc R
C12 C 0.2781(4) 0.2279(8) -0.1847(4) 0.0304(15) Uani 1 1 d .
H12 H 0.286900 0.194690 -0.243762 0.037 Uiso 1 1 calc R
C13 C 0.2296(4) 0.1134(8) -0.1350(4) 0.0312(15) Uani 1 1 d .
H13 H 0.204899 0.002763 -0.160639 0.037 Uiso 1 1 calc R
C14 C 0.2173(4) 0.1601(8) -0.0486(4) 0.0275(14) Uani 1 1 d .
H14 H 0.184693 0.080426 -0.015094 0.033 Uiso 1 1 calc R
C15 C 0.2525(3) 0.3251(8) -0.0096(3) 0.0182(11) Uani 1 1 d .
C16 C 0.2379(3) 0.3794(8) 0.0784(4) 0.0188(12) Uani 1 1 d .
C17 C 0.1852(4) 0.2621(7) 0.1353(4) 0.0185(12) Uani 1 1 d .
C18 C 0.0879(4) 0.2475(7) 0.1129(4) 0.0181(12) Uani 1 1 d .
C19 C 0.0388(3) 0.3277(8) 0.0369(4) 0.0212(12) Uani 1 1 d .
H19 H 0.070112 0.396032 -0.002656 0.025 Uiso 1 1 calc R
C20 C -0.0530(4) 0.3098(7) 0.0184(4) 0.0251(14) Uani 1 1 d .
H20 H -0.084728 0.361663 -0.034839 0.030 Uiso 1 1 calc R
C21 C -0.1010(4) 0.2159(7) 0.0771(4) 0.0254(13) Uani 1 1 d .
H21 H -0.165386 0.209099 0.065194 0.030 Uiso 1 1 calc R
C22 C -0.0558(4) 0.1343(8) 0.1511(4) 0.0258(14) Uani 1 1 d .
H22 H -0.089001 0.068116 0.189806 0.031 Uiso 1 1 calc R
C23 C 0.0396(4) 0.1459(7) 0.1715(4) 0.0215(13) Uani 1 1 d .
C24 C 0.0885(4) 0.0608(7) 0.2482(4) 0.0221(13) Uani 1 1 d .
H24 H 0.056799 -0.009951 0.286419 0.027 Uiso 1 1 calc R
C25 C 0.1808(4) 0.0792(7) 0.2678(4) 0.0199(13) Uani 1 1 d .
C26 C 0.2309(4) 0.1763(7) 0.2089(4) 0.0193(12) Uani 1 1 d .
C27 C 0.3324(4) 0.1927(7) 0.2334(4) 0.0202(12) Uani 1 1 d .
H27A H 0.357634 0.076972 0.259962 0.024 Uiso 1 1 calc R
H27B H 0.360503 0.217699 0.178937 0.024 Uiso 1 1 calc R
C28 C 0.4294(4) 0.9054(7) 0.0641(4) 0.0266(14) Uani 1 1 d .
H28A H 0.457525 1.000210 0.104766 0.040 Uiso 1 1 calc GR
H28B H 0.396596 0.962233 0.010073 0.040 Uiso 1 1 calc GR
H28C H 0.476708 0.824743 0.047342 0.040 Uiso 1 1 calc GR
C29 C 0.1843(5) -0.0710(8) 0.4082(4) 0.0314(16) Uani 1 1 d .
H29A H 0.227824 -0.113271 0.459159 0.047 Uiso 1 1 calc GR
H29B H 0.149521 -0.174954 0.380711 0.047 Uiso 1 1 calc GR
H29C H 0.142743 0.017436 0.429184 0.047 Uiso 1 1 calc GR
C30 C 0.4973(4) 0.4949(8) 0.2073(4) 0.0255(13) Uani 1 1 d .

loop_
_atom_site_aniso_label
_atom_site_aniso_U_11
_atom_site_aniso_U_22
_atom_site_aniso_U_33
_atom_site_aniso_U_23
_atom_site_aniso_U_13
_atom_site_aniso_U_12
I1 0.02691(19) 0.02236(18) 0.0255(2) -0.00359(19) 0.00895(15) -0.00402(19)
I2 0.0210(2) 0.0386(2) 0.0491(3) 0.0189(2) 0.00047(18) 0.0028(2)
Co1 0.0169(4) 0.0202(4) 0.0170(4) -0.0002(3) 0.0037(3) -0.0007(3)
O1 0.023(2) 0.022(2) 0.021(2) -0.0010(15) 0.0064(18) -0.0077(15)
O2 0.023(2) 0.022(2) 0.027(2) 0.0071(17) 0.0074(18) 0.0020(17)
O3 0.028(3) 0.068(3) 0.025(3) -0.020(2) 0.009(2) 0.003(2)
C1 0.014(3) 0.028(3) 0.015(3) -0.001(2) 0.006(2) 0.006(2)
C2 0.015(2) 0.016(2) 0.019(3) 0.005(3) 0.002(2) 0.000(3)
C3 0.023(3) 0.028(3) 0.022(3) 0.006(3) 0.007(2) 0.000(3)
C4 0.025(3) 0.033(3) 0.015(3) -0.004(3) 0.006(2) -0.003(3)
C5 0.023(3) 0.024(3) 0.018(3) -0.001(2) 0.009(3) 0.004(2)
C6 0.018(3) 0.019(3) 0.018(3) 0.003(2) 0.006(2) -0.002(2)
C7 0.011(3) 0.020(3) 0.023(3) -0.001(2) 0.003(2) -0.002(2)
C8 0.012(3) 0.016(3) 0.022(3) 0.002(2) -0.002(2) 0.002(2)
C9 0.013(3) 0.022(3) 0.018(3) 0.002(2) 0.004(2) 0.003(2)
C10 0.015(3) 0.031(3) 0.020(3) -0.002(2) 0.001(2) -0.003(2)
C11 0.024(3) 0.033(4) 0.023(3) 0.001(3) 0.007(3) -0.002(3)
C12 0.030(4) 0.045(4) 0.017(3) -0.009(3) 0.006(3) -0.002(3)
C13 0.034(4) 0.026(3) 0.036(4) -0.009(3) 0.011(3) -0.005(3)
C14 0.027(3) 0.032(3) 0.024(4) 0.001(3) 0.004(3) -0.002(3)
C15 0.013(2) 0.021(3) 0.020(3) 0.000(2) -0.001(2) 0.002(2)
C16 0.015(3) 0.022(3) 0.020(3) 0.001(2) 0.003(2) 0.000(2)
C17 0.020(3) 0.020(3) 0.017(3) 0.000(2) 0.007(2) -0.005(2)
C18 0.023(3) 0.016(3) 0.015(3) -0.005(2) 0.004(2) -0.005(2)
C19 0.023(3) 0.016(3) 0.025(3) -0.004(3) 0.003(2) -0.004(2)
C20 0.020(3) 0.020(3) 0.035(4) 0.004(2) 0.000(3) 0.001(2)
C21 0.019(3) 0.022(3) 0.035(4) -0.007(3) 0.004(3) 0.005(2)
C22 0.020(3) 0.030(3) 0.029(4) -0.004(3) 0.007(3) -0.001(3)
C23 0.023(3) 0.023(3) 0.021(3) -0.011(2) 0.009(3) -0.002(2)
C24 0.023(3) 0.020(3) 0.023(3) 0.005(2) 0.005(3) -0.006(2)
C25 0.021(3) 0.017(3) 0.022(3) 0.001(2) 0.006(3) 0.003(2)
C26 0.021(3) 0.016(3) 0.022(3) -0.004(2) 0.006(3) 0.003(2)
C27 0.021(3) 0.015(3) 0.026(3) 0.002(2) 0.010(3) 0.000(2)
C28 0.028(3) 0.025(3) 0.027(4) 0.000(2) 0.008(3) -0.008(2)
C29 0.034(4) 0.032(3) 0.031(4) 0.013(3) 0.012(3) 0.005(3)
C30 0.016(3) 0.033(3) 0.027(4) -0.005(3) -0.002(3) -0.001(3)

loop_
_atom_type_symbol
_atom_type_description
_atom_type_scat_dispersion_real
_atom_type_scat_dispersion_imag
_atom_type_scat_source
C C 0.0033 0.0016 'International Tables Vol C Tables 4.2.6.8 and 6.1.1.4'
H H 0.0000 0.0000 'International Tables Vol C Tables 4.2.6.8 and 6.1.1.4'
Co Co 0.3494 0.9721 'International Tables Vol C Tables 4.2.6.8 and 6.1.1.4'
I I -0.4742 1.8119 'International Tables Vol C Tables 4.2.6.8 and 6.1.1.4'
O O 0.0106 0.0060 'International Tables Vol C Tables 4.2.6.8 and 6.1.1.4'

loop_
_exptl_crystal_face_index_h
_exptl_crystal_face_index_k
_exptl_crystal_face_index_l
_exptl_crystal_face_perp_dist
-5 10 1 0.1968
-15 0 17 0.0805
4 -10 0 0.1966
15 0 -17 0.0279
-3 10 3 0.2016
-1 0 21 0.1005
3 -10 -3 0.1869
1 0 -21 0.0362
-21 0 6 0.0594
17 0 9 0.0531

loop_
_geom_angle_atom_site_label_1
_geom_angle_atom_site_label_2
_geom_angle_atom_site_label_3
_geom_angle
I1 Co1 I2 94.11(3)
C1 Co1 I1 110.42(16)
C1 Co1 I2 154.16(16)
C1 Co1 C2 40.2(2)
C2 Co1 I1 150.39(15)
C2 Co1 I2 114.61(15)
C3 Co1 I1 141.36(17)
C3 Co1 I2 89.18(16)
C3 Co1 C1 66.7(2)
C3 Co1 C2 39.4(2)
C3 Co1 C5 66.7(2)
C4 Co1 I1 101.87(16)
C4 Co1 I2 100.19(17)
C4 Co1 C1 67.7(2)
C4 Co1 C2 67.4(2)
C4 Co1 C3 40.0(2)
C4 Co1 C5 40.4(2)
C5 Co1 I1 86.80(15)
C5 Co1 I2 139.06(16)
C5 Co1 C1 39.9(2)
C5 Co1 C2 67.0(2)
C30 Co1 I1 91.14(19)
C30 Co1 I2 86.96(19)
C30 Co1 C1 100.1(2)
C30 Co1 C2 97.2(2)
C30 Co1 C3 127.5(3)
C30 Co1 C4 164.6(3)
C30 Co1 C5 134.0(2)
C8 O1 C28 116.4(4)
C25 O2 C29 116.6(5)
C2 C1 Co1 70.3(3)
C2 C1 C6 127.5(5)
C5 C1 Co1 69.5(3)
C5 C1 C2 107.6(5)
C5 C1 C6 124.3(5)
C6 C1 Co1 133.0(4)
C1 C2 Co1 69.6(3)
C1 C2 C27 125.5(5)
C3 C2 Co1 68.9(3)
C3 C2 C1 106.9(5)
C3 C2 C27 127.6(5)
C27 C2 Co1 129.1(3)
Co1 C3 H3 125.5
C2 C3 Co1 71.7(3)
C2 C3 H3 124.9
C2 C3 C4 110.1(5)
C4 C3 Co1 69.5(3)
C4 C3 H3 124.9
Co1 C4 H4 123.8
C3 C4 Co1 70.5(3)
C3 C4 H4 126.5
C3 C4 C5 107.0(5)
C5 C4 Co1 70.8(3)
C5 C4 H4 126.5
Co1 C5 H5 126.3
C1 C5 Co1 70.6(3)
C1 C5 C4 108.4(5)
C1 C5 H5 125.8
C4 C5 Co1 68.8(3)
C4 C5 H5 125.8
C1 C6 H6A 108.2
C1 C6 H6B 108.2
H6A C6 H6B 107.3
C7 C6 C1 116.5(4)
C7 C6 H6A 108.2
C7 C6 H6B 108.2
C8 C7 C6 118.3(5)
C16 C7 C6 122.1(5)
C16 C7 C8 119.6(5)
O1 C8 C7 114.3(5)
O1 C8 C9 125.0(5)
C9 C8 C7 120.7(5)
C8 C9 H9 119.9
C8 C9 C10 120.1(5)
C10 C9 H9 119.9
C9 C10 C11 121.0(5)
C15 C10 C9 120.3(5)
C15 C10 C11 118.6(5)
C10 C11 H11 119.3
C12 C11 C10 121.3(6)
C12 C11 H11 119.3
C11 C12 H12 119.9
C11 C12 C13 120.1(6)
C13 C12 H12 119.9
C12 C13 H13 119.9
C14 C13 C12 120.2(6)
C14 C13 H13 119.9
C13 C14 H14 119.6
C13 C14 C15 120.8(6)
C15 C14 H14 119.6
C10 C15 C14 118.8(5)
C10 C15 C16 119.4(5)
C14 C15 C16 121.8(5)
C7 C16 C15 119.7(5)
C7 C16 C17 118.4(5)
C15 C16 C17 121.8(5)
C18 C17 C16 119.6(5)
C26 C17 C16 119.0(5)
C26 C17 C18 121.4(5)
C19 C18 C17 123.3(5)
C19 C18 C23 118.6(5)
C23 C18 C17 118.1(5)
C18 C19 H19 119.4
C20 C19 C18 121.2(5)
C20 C19 H19 119.4
C19 C20 H20 119.7
C19 C20 C21 120.5(6)
C21 C20 H20 119.7
C20 C21 H21 119.9
C22 C21 C20 120.1(6)
C22 C21 H21 119.9
C21 C22 H22 119.4
C21 C22 C23 121.1(6)
C23 C22 H22 119.4
C22 C23 C18 118.4(6)
C22 C23 C24 122.2(5)
C24 C23 C18 119.3(5)
C23 C24 H24 119.6
C25 C24 C23 120.9(5)
C25 C24 H24 119.6
O2 C25 C26 114.5(5)
C24 C25 O2 124.7(5)
C24 C25 C26 120.7(5)
C17 C26 C25 119.4(5)
C17 C26 C27 121.7(5)
C25 C26 C27 118.7(5)
C2 C27 C26 109.3(4)
C2 C27 H27A 109.8
C2 C27 H27B 109.8
C26 C27 H27A 109.8
C26 C27 H27B 109.8
H27A C27 H27B 108.3
O1 C28 H28A 109.5
O1 C28 H28B 109.5
O1 C28 H28C 109.5
H28A C28 H28B 109.5
H28A C28 H28C 109.5
H28B C28 H28C 109.5
O2 C29 H29A 109.5
O2 C29 H29B 109.5
O2 C29 H29C 109.5
H29A C29 H29B 109.5
H29A C29 H29C 109.5
H29B C29 H29C 109.5
O3 C30 Co1 177.0(6)

loop_
_geom_bond_atom_site_label_1
_geom_bond_atom_site_label_2
_geom_bond_distance
I1 Co1 2.5717(8)
I2 Co1 2.5779(8)
Co1 C1 2.092(5)
Co1 C2 2.102(5)
Co1 C3 2.065(6)
Co1 C4 2.051(5)
Co1 C5 2.078(5)
Co1 C30 1.791(6)
O1 C8 1.360(6)
O1 C28 1.435(6)
O2 C25 1.368(7)
O2 C29 1.429(7)
O3 C30 1.120(7)
C1 C2 1.440(8)
C1 C5 1.422(8)
C1 C6 1.515(7)
C2 C3 1.406(7)
C2 C27 1.494(8)
C3 H3 0.9500
C3 C4 1.406(9)
C4 H4 0.9500
C4 C5 1.425(8)
C5 H5 0.9500
C6 H6A 0.9900
C6 H6B 0.9900
C6 C7 1.502(7)
C7 C8 1.436(7)
C7 C16 1.402(7)
C8 C9 1.366(8)
C9 H9 0.9500
C9 C10 1.424(7)
C10 C11 1.427(8)
C10 C15 1.406(8)
C11 H11 0.9500
C11 C12 1.360(8)
C12 H12 0.9500
C12 C13 1.393(8)
C13 H13 0.9500
C13 C14 1.383(8)
C14 H14 0.9500
C14 C15 1.414(8)
C15 C16 1.431(7)
C16 C17 1.511(7)
C17 C18 1.441(8)
C17 C26 1.367(8)
C18 C19 1.397(7)
C18 C23 1.426(7)
C19 H19 0.9500
C19 C20 1.359(7)
C20 H20 0.9500
C20 C21 1.395(8)
C21 H21 0.9500
C21 C22 1.355(8)
C22 H22 0.9500
C22 C23 1.411(8)
C23 C24 1.418(8)
C24 H24 0.9500
C24 C25 1.368(8)
C25 C26 1.428(8)
C26 C27 1.506(8)
C27 H27A 0.9900
C27 H27B 0.9900
C28 H28A 0.9800
C28 H28B 0.9800
C28 H28C 0.9800
C29 H29A 0.9800
C29 H29B 0.9800
C29 H29C 0.9800

loop_
_geom_torsion_atom_site_label_1
_geom_torsion_atom_site_label_2
_geom_torsion_atom_site_label_3
_geom_torsion_atom_site_label_4
_geom_torsion
Co1 C1 C2 C3 59.0(3)
Co1 C1 C2 C27 -124.1(5)
Co1 C1 C5 C4 -58.6(4)
Co1 C1 C6 C7 54.9(7)
Co1 C2 C3 C4 59.1(4)
Co1 C2 C27 C26 -148.5(4)
Co1 C3 C4 C5 61.8(4)
Co1 C4 C5 C1 59.7(4)
O1 C8 C9 C10 178.0(5)
O2 C25 C26 C17 -174.2(5)
O2 C25 C26 C27 1.4(7)
C1 C2 C3 Co1 -59.5(3)
C1 C2 C3 C4 -0.4(6)
C1 C2 C27 C26 -56.9(7)
C1 C6 C7 C8 -96.0(6)
C1 C6 C7 C16 84.1(7)
C2 C1 C5 Co1 60.3(3)
C2 C1 C5 C4 1.6(6)
C2 C1 C6 C7 -42.7(7)
C2 C3 C4 Co1 -60.4(4)
C2 C3 C4 C5 1.4(6)
C3 C2 C27 C26 119.2(5)
C3 C4 C5 Co1 -61.6(4)
C3 C4 C5 C1 -1.9(6)
C5 C1 C2 Co1 -59.8(4)
C5 C1 C2 C3 -0.8(6)
C5 C1 C2 C27 176.1(5)
C5 C1 C6 C7 148.1(5)
C6 C1 C2 Co1 129.6(5)
C6 C1 C2 C3 -171.4(5)
C6 C1 C2 C27 5.5(8)
C6 C1 C5 Co1 -128.8(5)
C6 C1 C5 C4 172.6(5)
C6 C7 C8 O1 2.6(7)
C6 C7 C8 C9 -176.5(5)
C6 C7 C16 C15 178.9(5)
C6 C7 C16 C17 -3.5(8)
C7 C8 C9 C10 -3.0(8)
C7 C16 C17 C18 109.6(6)
C7 C16 C17 C26 -68.4(7)
C8 C7 C16 C15 -1.0(8)
C8 C7 C16 C17 176.6(5)
C8 C9 C10 C11 179.2(5)
C8 C9 C10 C15 0.1(8)
C9 C10 C11 C12 178.1(6)
C9 C10 C15 C14 -178.0(5)
C9 C10 C15 C16 2.3(8)
C10 C11 C12 C13 1.7(9)
C10 C15 C16 C7 -1.8(8)
C10 C15 C16 C17 -179.3(5)
C11 C10 C15 C14 3.0(8)
C11 C10 C15 C16 -176.8(5)
C11 C12 C13 C14 -0.6(10)
C12 C13 C14 C15 0.7(10)
C13 C14 C15 C10 -2.0(9)
C13 C14 C15 C16 177.8(5)
C14 C15 C16 C7 178.5(5)
C14 C15 C16 C17 1.0(8)
C15 C10 C11 C12 -2.9(9)
C15 C16 C17 C18 -72.9(7)
C15 C16 C17 C26 109.1(6)
C16 C7 C8 O1 -177.5(5)
C16 C7 C8 C9 3.4(8)
C16 C17 C18 C19 4.3(8)
C16 C17 C18 C23 -175.8(5)
C16 C17 C26 C25 174.2(5)
C16 C17 C26 C27 -1.3(8)
C17 C18 C19 C20 179.8(5)
C17 C18 C23 C22 178.7(5)
C17 C18 C23 C24 -1.1(7)
C17 C26 C27 C2 93.9(6)
C18 C17 C26 C25 -3.8(8)
C18 C17 C26 C27 -179.2(5)
C18 C19 C20 C21 2.4(9)
C18 C23 C24 C25 1.8(8)
C19 C18 C23 C22 -1.4(8)
C19 C18 C23 C24 178.9(5)
C19 C20 C21 C22 -3.1(8)
C20 C21 C22 C23 1.5(9)
C21 C22 C23 C18 0.7(8)
C21 C22 C23 C24 -179.6(5)
C22 C23 C24 C25 -177.9(5)
C23 C18 C19 C20 -0.1(8)
C23 C24 C25 O2 175.1(5)
C23 C24 C25 C26 -3.5(8)
C24 C25 C26 C17 4.4(8)
C24 C25 C26 C27 -179.9(5)
C25 C26 C27 C2 -81.6(6)
C26 C17 C18 C19 -177.8(5)
C26 C17 C18 C23 2.1(8)
C27 C2 C3 Co1 123.8(5)
C27 C2 C3 C4 -177.2(5)
C28 O1 C8 C7 174.0(5)
C28 O1 C8 C9 -6.9(8)
C29 O2 C25 C24 -4.0(8)
C29 O2 C25 C26 174.6(5)

loop_
_platon_squeeze_void_nr
_platon_squeeze_void_average_x
_platon_squeeze_void_average_y
_platon_squeeze_void_average_z
_platon_squeeze_void_volume
_platon_squeeze_void_count_electrons
_platon_squeeze_void_content
1 0.000 -0.041 0.500 422 136 ' '

loop_
_exptl_oxdiff_crystal_face_indexfrac_h
_exptl_oxdiff_crystal_face_indexfrac_k
_exptl_oxdiff_crystal_face_indexfrac_l
_exptl_oxdiff_crystal_face_x
_exptl_oxdiff_crystal_face_y
_exptl_oxdiff_crystal_face_z
-4.5824 10.1040 0.5461 -0.1421 0.0031 0.9898
-15.2004 0.4210 16.6578 -0.9983 0.0257 0.0522
4.4617 -10.1166 -0.4066 0.1339 -0.0029 -0.9910
15.0698 0.2041 -16.7935 0.9996 -0.0257 0.0090
-2.7602 10.1846 2.9934 -0.1731 -0.1488 0.9736
-1.3402 -0.0866 21.1516 -0.7558 -0.6460 -0.1068
2.7689 -10.1723 -3.1770 0.1796 0.1544 -0.9716
1.3595 0.0107 -21.1539 0.7564 0.6465 0.0995
-20.9804 -0.0002 5.9956 -0.8018 0.6057 0.1026
16.9824 0.0001 8.9890 0.1794 -0.9475 -0.1531
